data_2012847
loop_
_publ_author_name
'Xu, Li'
'Zhou, Jian-Hao'
'Chen, Xue-Tai'
'You, Xiao-Zeng'

_publ_section_title
;
 Dibenzyl 2,2'-(ethane-1,2-diylidene)dihydrazinecarbodithioate
 bis(dimethylformamide) solvate
;
_journal_issue 8
_journal_name_full 'Acta Crystallographica Section C'
_journal_page_first o513
_journal_page_last o514
_journal_paper_doi 10.1107/S0108270102011411
_journal_volume 58
_journal_year 2002
_chemical_formula_moiety 'C18 H18 N4 S4 , 2C3 H7 N O'
_chemical_formula_sum 'C24 H32 N6 O2 S4'
_chemical_formula_weight 564.84
_chemical_name_systematic
;
Dibenzyl 2,2'-(ethane-1,2-diylidene)dihydrazinecarbodithioate
dimethylformamide disolvate
;
_space_group_IT_number 2
_symmetry_cell_setting triclinic
_symmetry_space_group_name_Hall '-P 1'
_symmetry_space_group_name_H-M 'P -1'
_atom_sites_solution_hydrogens geom
_atom_sites_solution_primary direct
_atom_sites_solution_secondary difmap
_audit_creation_method SHELXL97
_cell_angle_alpha 94.863(3)
_cell_angle_beta 94.078(3)
_cell_angle_gamma 99.867(3)
_cell_formula_units_Z 1
_cell_length_a 6.1040(10)
_cell_length_b 10.3202(18)
_cell_length_c 11.960(2)
_cell_measurement_reflns_used 1445
_cell_measurement_temperature 293(2)
_cell_measurement_theta_max 25.93
_cell_measurement_theta_min 2.77
_cell_volume 736.8(2)
_computing_cell_refinement 'SAINT (Siemens, 1996)'
_computing_data_collection 'SMART (Siemens, 1996)'
_computing_data_reduction SAINT
_computing_molecular_graphics SHELXTL
_computing_publication_material SHELXTL
_computing_structure_refinement SHELXTL
_computing_structure_solution 'SHELXTL (Sheldrick, 1997)'
_diffrn_ambient_temperature 293(2)
_diffrn_detector_area_resol_mean 8.33
_diffrn_measured_fraction_theta_full 0.897
_diffrn_measured_fraction_theta_max 0.897
_diffrn_measurement_device_type 'Siemens SMART CCD area-detector'
_diffrn_measurement_method \w
_diffrn_radiation_monochromator graphite
_diffrn_radiation_source 'fine-focus sealed tube'
_diffrn_radiation_type MoK\a
_diffrn_radiation_wavelength 0.71073
_diffrn_reflns_av_R_equivalents 0.013
_diffrn_reflns_av_sigmaI/netI 0.040
_diffrn_reflns_limit_h_max 8
_diffrn_reflns_limit_h_min -7
_diffrn_reflns_limit_k_max 11
_diffrn_reflns_limit_k_min -13
_diffrn_reflns_limit_l_max 12
_diffrn_reflns_limit_l_min -15
_diffrn_reflns_number 4486
_diffrn_reflns_theta_full 27.91
_diffrn_reflns_theta_max 27.91
_diffrn_reflns_theta_min 1.72
_diffrn_standards_decay_% none
_diffrn_standards_interval_count none
_diffrn_standards_interval_time none
_exptl_absorpt_coefficient_mu 0.354
_exptl_absorpt_correction_T_max 0.942
_exptl_absorpt_correction_T_min 0.913
_exptl_absorpt_correction_type empirical
_exptl_absorpt_process_details '(SADABS; Sheldrick, 1996)'
_exptl_crystal_colour 'pale yellow'
_exptl_crystal_density_diffrn 1.273
_exptl_crystal_density_meas ?
_exptl_crystal_density_method 'not measured'
_exptl_crystal_description prism
_exptl_crystal_F_000 298
_exptl_crystal_size_max 0.25
_exptl_crystal_size_mid 0.22
_exptl_crystal_size_min 0.17
_refine_diff_density_max 0.41
_refine_diff_density_min -0.28
_refine_ls_extinction_method none
_refine_ls_goodness_of_fit_ref 1.003
_refine_ls_hydrogen_treatment mixed
_refine_ls_matrix_type full
_refine_ls_number_parameters 168
_refine_ls_number_reflns 3156
_refine_ls_number_restraints 38
_refine_ls_restrained_S_all 1.162
_refine_ls_R_factor_all 0.074
_refine_ls_R_factor_gt 0.048
_refine_ls_shift/su_max <0.001
_refine_ls_shift/su_mean 0.000
_refine_ls_structure_factor_coef Fsqd
_refine_ls_weighting_details 'calc w = 1/[\s^2^(Fo^2^)+(0.063P)^2^] where P=(Fo^2^+2Fc^2^)/3'
_refine_ls_weighting_scheme calc
_refine_ls_wR_factor_gt 0.123
_refine_ls_wR_factor_ref 0.130
_reflns_number_gt 1900
_reflns_number_total 3156
_reflns_threshold_expression I>2\s(I)
_cod_data_source_file bj1039.cif
_cod_data_source_block I
_cod_depositor_comments
;
The following automatic conversions were performed:
'_symmetry_cell_setting' value 'Triclinic' changed to 'triclinic'
according to '/home/saulius/struct/CIF-dictionaries/cif_core.dic'
dictionary named 'cif_core.dic' version 2.4.1 from 2010-06-29.

Automatic conversion script
Id: cif_fix_enum 1527 2010-12-29 10:47:43Z saulius 

The following automatic conversions were performed:

'_symmetry_cell_setting' value 'Triclinic' changed to 'triclinic'
according to /home/saulius/struct/CIF-dictionaries/cif_core.dic
dictionary named 'cif_core.dic' version 2.4.1 from 2010-06-29.

Automatic conversion script
Id: cif_fix_values 1715 2011-07-08 13:25:40Z adriana 

The following automatic conversions were performed:

'_exptl_crystal_density_meas' value 'not measured' was changed to '?'
- the value is perceived as not measured.

Automatic conversion script
Id: cif_fix_values 3008 2015-01-20 13:52:24Z robertas 
;
_cod_original_sg_symbol_H-M P-1
_cod_database_code 2012847
_cod_database_fobs_code 2012847

loop_
_symmetry_equiv_pos_as_xyz
'x, y, z'
'-x, -y, -z'

loop_
_atom_site_label
_atom_site_fract_x
_atom_site_fract_y
_atom_site_fract_z
_atom_site_U_iso_or_equiv
_atom_site_adp_type
_atom_site_calc_flag
_atom_site_refinement_flags
_atom_site_occupancy
_atom_site_disorder_assembly
_atom_site_disorder_group
_atom_site_type_symbol
S1 0.06846(11) 0.48333(7) 0.73835(6) 0.0675(3) Uani d . 1 . . S
S2 0.29519(12) 0.76296(7) 0.71832(7) 0.0838(3) Uani d . 1 . . S
N1 -0.0813(3) 0.64299(19) 0.61019(18) 0.0619(6) Uani d . 1 . . N
H1A -0.0847 0.7140 0.5778 0.074 Uiso calc R 1 . . H
N2 -0.2509(3) 0.53704(19) 0.58523(18) 0.0567(6) Uani d . 1 . . N
N3 0.0951(4) 0.9085(2) 0.3510(2) 0.0713(7) Uani d . 1 . . N
O1 -0.1690(3) 0.83568(18) 0.46605(19) 0.0757(6) Uani d . 1 . . O
C1 0.4482(7) 0.2978(4) 0.8648(3) 0.1134(13) Uani d DU 1 . . C
H1B 0.5463 0.3161 0.8098 0.136 Uiso calc R 1 . . H
C2 0.4449(8) 0.1843(4) 0.9171(4) 0.1406(17) Uani d DU 1 . . C
H2B 0.5403 0.1267 0.8970 0.169 Uiso calc R 1 . . H
C3 0.3044(8) 0.1555(4) 0.9974(4) 0.1126(13) Uani d U 1 . . C
H3A 0.3022 0.0781 1.0323 0.135 Uiso calc R 1 . . H
C4 0.1715(7) 0.2374(4) 1.0257(3) 0.1089(12) Uani d U 1 . . C
H4A 0.0744 0.2189 1.0811 0.131 Uiso calc R 1 . . H
C5 0.1766(6) 0.3509(3) 0.9729(3) 0.0969(11) Uani d U 1 . . C
H5A 0.0817 0.4084 0.9943 0.116 Uiso calc R 1 . . H
C6 0.3124(5) 0.3830(3) 0.8917(2) 0.0632(7) Uani d D 1 . . C
C7 0.3178(5) 0.5079(3) 0.8359(3) 0.0770(9) Uani d . 1 . . C
H7A 0.4506 0.5257 0.7957 0.092 Uiso calc R 1 . . H
H7B 0.3184 0.5820 0.8915 0.092 Uiso calc R 1 . . H
C8 0.0897(4) 0.6368(2) 0.6846(2) 0.0571(7) Uani d . 1 . . C
C9 -0.4083(4) 0.5536(2) 0.5149(2) 0.0579(7) Uani d . 1 . . C
H9A -0.4042 0.6333 0.4835 0.069 Uiso calc R 1 . . H
C10 0.1541(7) 0.9937(4) 0.2642(4) 0.1284(15) Uani d U 1 . . C
H10A 0.0258 1.0284 0.2379 0.193 Uiso calc R 1 . . H
H10B 0.2048 0.9441 0.2027 0.193 Uiso calc R 1 . . H
H10C 0.2710 1.0652 0.2943 0.193 Uiso calc R 1 . . H
C11 0.2628(5) 0.8451(4) 0.4030(3) 0.0967(11) Uani d . 1 . . C
H11A 0.1986 0.7915 0.4584 0.145 Uiso calc R 1 . . H
H11B 0.3833 0.9110 0.4387 0.145 Uiso calc R 1 . . H
H11C 0.3183 0.7903 0.3467 0.145 Uiso calc R 1 . . H
C12 -0.1032(5) 0.8977(3) 0.3898(3) 0.0715(9) Uani d . 1 . . C
H12 -0.187(5) 0.946(3) 0.352(2) 0.076(9) Uiso d . 1 . . H

loop_
_atom_site_aniso_label
_atom_site_aniso_U_11
_atom_site_aniso_U_22
_atom_site_aniso_U_33
_atom_site_aniso_U_12
_atom_site_aniso_U_13
_atom_site_aniso_U_23
S1 0.0620(4) 0.0629(5) 0.0737(5) 0.0001(3) -0.0164(3) 0.0251(4)
S2 0.0667(5) 0.0697(5) 0.1040(7) -0.0127(4) -0.0280(4) 0.0272(4)
N1 0.0522(12) 0.0534(12) 0.0758(15) -0.0025(10) -0.0143(11) 0.0237(10)
N2 0.0462(11) 0.0546(12) 0.0669(14) 0.0009(10) -0.0077(10) 0.0189(10)
N3 0.0601(15) 0.0716(16) 0.0831(18) 0.0076(12) 0.0130(13) 0.0151(12)
O1 0.0609(11) 0.0695(12) 0.1010(15) 0.0067(9) 0.0080(10) 0.0424(11)
C1 0.138(3) 0.118(3) 0.103(3) 0.056(2) 0.034(2) 0.036(2)
C2 0.164(3) 0.129(3) 0.153(3) 0.079(2) 0.032(3) 0.027(2)
C3 0.150(3) 0.094(3) 0.104(3) 0.040(2) 0.012(2) 0.033(2)
C4 0.123(3) 0.115(3) 0.101(3) 0.032(2) 0.027(2) 0.043(2)
C5 0.104(2) 0.094(2) 0.111(3) 0.0469(19) 0.031(2) 0.039(2)
C6 0.0631(17) 0.0722(18) 0.0554(17) 0.0174(14) -0.0079(13) 0.0132(13)
C7 0.0692(18) 0.082(2) 0.077(2) 0.0052(15) -0.0204(15) 0.0262(15)
C8 0.0511(14) 0.0589(15) 0.0606(16) 0.0068(12) -0.0033(12) 0.0151(12)
C9 0.0485(14) 0.0537(15) 0.0712(18) 0.0046(11) -0.0044(12) 0.0227(13)
C10 0.127(3) 0.141(3) 0.128(3) 0.018(3) 0.056(2) 0.051(3)
C11 0.0622(19) 0.123(3) 0.105(3) 0.021(2) 0.0022(18) 0.005(2)
C12 0.0624(19) 0.0604(18) 0.093(2) 0.0111(15) -0.0023(17) 0.0249(16)

loop_
_atom_type_symbol
_atom_type_description
_atom_type_scat_dispersion_real
_atom_type_scat_dispersion_imag
_atom_type_scat_source
C C 0.0033 0.0016 'International Tables Vol C Tables 4.2.6.8 and 6.1.1.4'
H H 0.0000 0.0000 'International Tables Vol C Tables 4.2.6.8 and 6.1.1.4'
N N 0.0061 0.0033 'International Tables Vol C Tables 4.2.6.8 and 6.1.1.4'
O O 0.0106 0.0060 'International Tables Vol C Tables 4.2.6.8 and 6.1.1.4'
S S 0.1246 0.1234 'International Tables Vol C Tables 4.2.6.8 and 6.1.1.4'

loop_
_geom_angle_atom_site_label_1
_geom_angle_atom_site_label_2
_geom_angle_atom_site_label_3
_geom_angle_site_symmetry_1
_geom_angle_site_symmetry_3
_geom_angle
_geom_angle_publ_flag
C8 S1 C7 . . 101.86(12) yes
C8 N1 N2 . . 120.34(19) yes
C8 N1 H1A . . 119.8 no
N2 N1 H1A . . 119.8 no
C9 N2 N1 . . 115.60(19) yes
C12 N3 C11 . . 119.8(3) yes
C12 N3 C10 . . 120.8(3) yes
C11 N3 C10 . . 119.1(3) yes
C6 C1 C2 . . 121.2(4) yes
C6 C1 H1B . . 119.4 no
C2 C1 H1B . . 119.4 no
C3 C2 C1 . . 120.6(4) yes
C3 C2 H2B . . 119.7 no
C1 C2 H2B . . 119.7 no
C4 C3 C2 . . 119.4(4) yes
C4 C3 H3A . . 120.3 no
C2 C3 H3A . . 120.3 no
C3 C4 C5 . . 119.4(4) yes
C3 C4 H4A . . 120.3 no
C5 C4 H4A . . 120.3 no
C6 C5 C4 . . 123.2(3) yes
C6 C5 H5A . . 118.4 no
C4 C5 H5A . . 118.4 no
C1 C6 C5 . . 116.2(3) yes
C1 C6 C7 . . 121.3(3) yes
C5 C6 C7 . . 122.5(3) yes
C6 C7 S1 . . 106.70(19) yes
C6 C7 H7A . . 110.4 no
S1 C7 H7A . . 110.4 no
C6 C7 H7B . . 110.4 no
S1 C7 H7B . . 110.4 no
H7A C7 H7B . . 108.6 no
N1 C8 S2 . . 121.78(18) yes
N1 C8 S1 . . 112.77(18) yes
S2 C8 S1 . . 125.44(15) yes
N2 C9 C9 . 2_466 118.5(3) yes
N2 C9 H9A . . 120.8 no
C9 C9 H9A 2_466 . 120.8 no
N3 C10 H10A . . 109.5 no
N3 C10 H10B . . 109.5 no
H10A C10 H10B . . 109.5 no
N3 C10 H10C . . 109.5 no
H10A C10 H10C . . 109.5 no
H10B C10 H10C . . 109.5 no
N3 C11 H11A . . 109.5 no
N3 C11 H11B . . 109.5 no
H11A C11 H11B . . 109.5 no
N3 C11 H11C . . 109.5 no
H11A C11 H11C . . 109.5 no
H11B C11 H11C . . 109.5 ?
O1 C12 N3 . . 127.3(3) yes
O1 C12 H12 . . 122.6(18) no
N3 C12 H12 . . 110.1(18) no

loop_
_geom_bond_atom_site_label_1
_geom_bond_atom_site_label_2
_geom_bond_site_symmetry_2
_geom_bond_distance
_geom_bond_publ_flag
S1 C8 . 1.746(2) yes
S1 C7 . 1.818(3) yes
S2 C8 . 1.647(3) yes
N1 C8 . 1.337(3) yes
N1 N2 . 1.367(3) yes
N1 H1A . 0.8600 no
N2 C9 . 1.275(3) yes
N3 C12 . 1.317(4) yes
N3 C11 . 1.439(4) yes
N3 C10 . 1.442(4) yes
O1 C12 . 1.211(3) yes
C1 C6 . 1.343(3) yes
C1 C2 . 1.371(3) yes
C1 H1B . 0.9300 no
C2 C3 . 1.351(5) yes
C2 H2B . 0.9300 no
C3 C4 . 1.309(5) yes
C3 H3A . 0.9300 no
C4 C5 . 1.374(5) yes
C4 H4A . 0.9300 no
C5 C6 . 1.347(4) yes
C5 H5A . 0.9300 no
C6 C7 . 1.498(4) yes
C7 H7A . 0.9700 no
C7 H7B . 0.9700 no
C9 C9 2_466 1.434(5) yes
C9 H9A . 0.9300 no
C10 H10A . 0.9600 no
C10 H10B . 0.9600 no
C10 H10C . 0.9600 no
C11 H11A . 0.9600 no
C11 H11B . 0.9600 no
C11 H11C . 0.9600 no
C12 H12 . 0.89(3) no

loop_
_geom_hbond_atom_site_label_D
_geom_hbond_atom_site_label_H
_geom_hbond_atom_site_label_A
_geom_hbond_site_symmetry_A
_geom_hbond_distance_DH
_geom_hbond_distance_HA
_geom_hbond_distance_DA
_geom_hbond_angle_DHA
_geom_hbond_publ_flag
C9 H9A O1 1_555 0.930 2.357 3.147(3) 143 yes
N1 H1A O1 1_555 0.860 2.009 2.833(2) 160 yes
